data_7116376
loop_
_publ_author_name
'Brandon R. Barnett'
'Curtis E. Moore'
'Arnold L. Rheingold'
'Joshua S. Figuero'

_publ_section_title
;
 Frustrated Lewis pair behavior of monomeric (boryl)iminomethanes accessed
 from isocyanide 1,1-hydroboration
;
_journal_name_full Chem.Commun.
_journal_page_first 541
_journal_paper_doi 10.1039/C4cc08037H
_journal_volume 51
_journal_year 2015
_chemical_formula_moiety 'C50 H65 B N2'
_chemical_formula_sum 'C50 H65 B N2'
_chemical_formula_weight 704.85
_chemical_name_common Cy2BIM_PhCN
_space_group_crystal_system monoclinic
_space_group_IT_number 14
_space_group_name_Hall '-P 2ybc'
_space_group_name_H-M_alt 'P 1 21/c 1'
_symmetry_space_group_name_Hall '-P 2ybc'
_symmetry_space_group_name_H-M 'P 1 21/c 1'
_atom_sites_solution_hydrogens geom
_atom_sites_solution_primary direct
_atom_sites_solution_secondary difmap
_audit_creation_date 2014-10-08
_audit_creation_method
;
Olex2 1.2-beta
(compiled 2014.09.19 svn.r3010 for OlexSys, GUI svn.r4874)
;
_cell_angle_alpha 90
_cell_angle_beta 90.626(4)
_cell_angle_gamma 90
_cell_formula_units_Z 4
_cell_length_a 12.3306(9)
_cell_length_b 13.0545(10)
_cell_length_c 25.512(2)
_cell_measurement_reflns_used 3576
_cell_measurement_temperature 100
_cell_measurement_theta_max 24.520
_cell_measurement_theta_min 2.272
_cell_volume 4106.4(5)
_computing_cell_refinement 'SAINT v8.34A (Bruker, 2013)'
_computing_data_collection 'APEX2 v2013.6-2 (Bruker, 2013)'
_computing_data_reduction 'SAINT v8.34A (Bruker, 2013)'
_computing_molecular_graphics 'Olex2 (Dolomanov et al., 2009)'
_computing_publication_material 'Olex2 (Dolomanov et al., 2009)'
_computing_structure_refinement 'ShelXL (Sheldrick, 2008)'
_computing_structure_solution 'ShelXT (Sheldrick, 2008)'
_diffrn_ambient_temperature 100
_diffrn_detector 'Bruker APEX-II CCD'
_diffrn_detector_area_resol_mean 7.9
_diffrn_detector_type 'CCD Area Detector'
_diffrn_measured_fraction_theta_full 0.999
_diffrn_measured_fraction_theta_max 0.997
_diffrn_measurement_device 'Kappa Four-Circle Diffractometer'
_diffrn_measurement_device_type 'Bruker APEX II Ultra'
_diffrn_measurement_method '\w and \f scans'
_diffrn_radiation_monochromator 'Double Bounce Multilayer Mirrors'
_diffrn_radiation_probe x-ray
_diffrn_radiation_type MoK\a
_diffrn_radiation_wavelength 0.71073
_diffrn_reflns_av_R_equivalents 0.0803
_diffrn_reflns_av_unetI/netI 0.0920
_diffrn_reflns_Laue_measured_fraction_full 0.999
_diffrn_reflns_Laue_measured_fraction_max 0.997
_diffrn_reflns_limit_h_max 12
_diffrn_reflns_limit_h_min -14
_diffrn_reflns_limit_k_max 14
_diffrn_reflns_limit_k_min -15
_diffrn_reflns_limit_l_max 30
_diffrn_reflns_limit_l_min -30
_diffrn_reflns_number 28170
_diffrn_reflns_point_group_measured_fraction_full 0.999
_diffrn_reflns_point_group_measured_fraction_max 0.997
_diffrn_reflns_theta_full 25.000
_diffrn_reflns_theta_max 25.371
_diffrn_reflns_theta_min 1.596
_diffrn_source 'Micro Focus Rotating Anode'
_diffrn_source_type 'Bruker TXS'
_diffrn_standards_number 0
_exptl_absorpt_coefficient_mu 0.064
_exptl_absorpt_correction_T_max 0.7452
_exptl_absorpt_correction_T_min 0.6467
_exptl_absorpt_correction_type multi-scan
_exptl_absorpt_process_details
;
SADABS-2012/1 (Bruker,2012) was used for absorption correction.
wR2(int) was 0.1733 before and 0.0593 after correction.
The Ratio of minimum to maximum transmission is 0.8678.
The \l/2 correction factor is 0.0015.
;
_exptl_crystal_colour Colorless
_exptl_crystal_colour_primary Colorless
_exptl_crystal_density_diffrn 1.140
_exptl_crystal_description Plate
_exptl_crystal_F_000 1536
_exptl_crystal_size_max 0.101
_exptl_crystal_size_mid 0.087
_exptl_crystal_size_min 0.053
_refine_diff_density_max 0.334
_refine_diff_density_min -0.192
_refine_diff_density_rms 0.047
_refine_ls_extinction_method none
_refine_ls_goodness_of_fit_ref 1.025
_refine_ls_hydrogen_treatment constr
_refine_ls_matrix_type full
_refine_ls_number_parameters 486
_refine_ls_number_reflns 7524
_refine_ls_number_restraints 0
_refine_ls_restrained_S_all 1.025
_refine_ls_R_factor_all 0.1134
_refine_ls_R_factor_gt 0.0574
_refine_ls_shift/su_max 0.000
_refine_ls_shift/su_mean 0.000
_refine_ls_structure_factor_coef Fsqd
_refine_ls_weighting_details 'w=1/[\s^2^(Fo^2^)+(0.0490P)^2^+1.2395P] where P=(Fo^2^+2Fc^2^)/3'
_refine_ls_weighting_scheme calc
_refine_ls_wR_factor_gt 0.1163
_refine_ls_wR_factor_ref 0.1353
_reflns_Friedel_coverage 0.000
_reflns_number_gt 4621
_reflns_number_total 7524
_reflns_threshold_expression 'I > 2\s(I)'
_cod_data_source_file c4cc08037h2.cif
_cod_data_source_block JFig992
_cod_depositor_comments
;
The following automatic conversions were performed:

'_diffrn_radiation_probe' value 'X-ray' changed to 'x-ray' according
to the built-in table from CIF Core dictionary named 'cif_core.dic'
version 2.4.1 from 2010-06-29.

Automatic conversion script
Id: cif_fix_values 2827 2014-09-09 07:05:25Z andrius 
;
_cod_original_cell_volume 4106.4(6)
_cod_database_code 7116376
_shelx_space_group_comment
;
The symmetry employed for this shelxl refinement is uniquely defined
by the following loop, which should always be used as a source of
symmetry information in preference to the above space-group names.
They are only intended as comments.
;
_shelx_estimated_absorpt_t_max 0.997
_shelx_estimated_absorpt_t_min 0.994
_olex2_refinement_description
;
1. Fixed Uiso
 At 1.2 times of:
  All C(H) groups, All C(H,H) groups
 At 1.5 times of:
  All C(H,H,H) groups
2.a Ternary CH refined with riding coordinates:
 C1(H1), C9(H9), C27(H27), C30(H30), C39(H39), C42(H42), C45(H45)
2.b Secondary CH2 refined with riding coordinates:
 C10(H10A,H10B), C11(H11A,H11B), C12(H12A,H12B), C13(H13A,H13B), C14(H14A,
 H14B), C46(H46A,H46B), C47(H47A,H47B), C48(H48A,H48B), C49(H49A,H49B),
 C50(H50A,H50B)
2.c Aromatic/amide H refined with riding coordinates:
 C4(H4), C5(H5), C6(H6), C7(H7), C8(H8), C17(H17), C18(H18), C19(H19),
 C23(H23), C24(H24), C25(H25), C35(H35), C36(H36), C37(H37)
2.d Idealised Me refined as rotating group:
 C28(H28A,H28B,H28C), C29(H29A,H29B,H29C), C31(H31A,H31B,H31C), C32(H32A,H32B,
 H32C), C40(H40A,H40B,H40C), C41(H41A,H41B,H41C), C43(H43A,H43B,H43C), C44(H44A,
 H44B,H44C)
;
_shelx_shelxl_version_number 2014/7
_olex2_submission_special_instructions 'No special instructions were received'

loop_
_space_group_symop_operation_xyz
'x, y, z'
'-x, y+1/2, -z+1/2'
'-x, -y, -z'
'x, -y-1/2, z-1/2'

loop_
_atom_site_label
_atom_site_type_symbol
_atom_site_fract_x
_atom_site_fract_y
_atom_site_fract_z
_atom_site_U_iso_or_equiv
_atom_site_adp_type
_atom_site_occupancy
_atom_site_site_symmetry_order
_atom_site_calc_flag
_atom_site_refinement_flags_posn
N1 N 0.70422(14) 0.67090(14) 0.60519(7) 0.0167(4) Uani 1 1 d .
N2 N 0.65196(16) 0.73776(15) 0.52556(7) 0.0235(5) Uani 1 1 d .
C1 C 0.76872(18) 0.60946(17) 0.56724(8) 0.0177(5) Uani 1 1 d .
H1 H 0.8480 0.6193 0.5741 0.021 Uiso 1 1 calc R
C2 C 0.64207(18) 0.74034(17) 0.57681(9) 0.0191(5) Uani 1 1 d .
C3 C 0.55923(19) 0.81181(18) 0.59975(9) 0.0209(5) Uani 1 1 d .
C4 C 0.54802(19) 0.83906(17) 0.65257(9) 0.0225(6) Uani 1 1 d .
H4 H 0.5968 0.8122 0.6782 0.027 Uiso 1 1 calc R
C5 C 0.4662(2) 0.90491(19) 0.66756(10) 0.0278(6) Uani 1 1 d .
H5 H 0.4589 0.9225 0.7035 0.033 Uiso 1 1 calc R
C6 C 0.3948(2) 0.9454(2) 0.63097(10) 0.0358(7) Uani 1 1 d .
H6 H 0.3383 0.9899 0.6418 0.043 Uiso 1 1 calc R
C7 C 0.4057(2) 0.9212(2) 0.57858(10) 0.0380(7) Uani 1 1 d .
H7 H 0.3574 0.9494 0.5532 0.046 Uiso 1 1 calc R
C8 C 0.4877(2) 0.85552(19) 0.56338(10) 0.0298(6) Uani 1 1 d .
H8 H 0.4954 0.8398 0.5273 0.036 Uiso 1 1 calc R
C9 C 0.73996(18) 0.49396(17) 0.56839(9) 0.0194(5) Uani 1 1 d .
H9 H 0.7341 0.4730 0.6060 0.023 Uiso 1 1 calc R
C10 C 0.83062(19) 0.43032(17) 0.54392(9) 0.0226(6) Uani 1 1 d .
H10A H 0.8422 0.4537 0.5075 0.027 Uiso 1 1 calc R
H10B H 0.8988 0.4415 0.5639 0.027 Uiso 1 1 calc R
C11 C 0.8039(2) 0.31633(19) 0.54363(10) 0.0281(6) Uani 1 1 d .
H11A H 0.8004 0.2911 0.5802 0.034 Uiso 1 1 calc R
H11B H 0.8622 0.2784 0.5256 0.034 Uiso 1 1 calc R
C12 C 0.69581(19) 0.29590(19) 0.51589(10) 0.0263(6) Uani 1 1 d .
H12A H 0.7014 0.3153 0.4785 0.032 Uiso 1 1 calc R
H12B H 0.6789 0.2218 0.5176 0.032 Uiso 1 1 calc R
C13 C 0.60518(19) 0.35628(18) 0.54093(10) 0.0272(6) Uani 1 1 d .
H13A H 0.5948 0.3321 0.5773 0.033 Uiso 1 1 calc R
H13B H 0.5368 0.3445 0.5212 0.033 Uiso 1 1 calc R
C14 C 0.63094(18) 0.47084(18) 0.54150(9) 0.0221(6) Uani 1 1 d .
H14A H 0.5726 0.5077 0.5600 0.027 Uiso 1 1 calc R
H14B H 0.6325 0.4965 0.5050 0.027 Uiso 1 1 calc R
C15 C 0.73839(17) 0.69077(17) 0.65869(8) 0.0159(5) Uani 1 1 d .
C16 C 0.81355(18) 0.77011(17) 0.66852(9) 0.0180(5) Uani 1 1 d .
C17 C 0.82479(18) 0.80624(17) 0.71980(9) 0.0195(5) Uani 1 1 d .
H17 H 0.8725 0.8618 0.7269 0.023 Uiso 1 1 calc R
C18 C 0.76787(19) 0.76258(18) 0.76035(9) 0.0230(6) Uani 1 1 d .
H18 H 0.7704 0.7923 0.7943 0.028 Uiso 1 1 calc R
C19 C 0.70702(18) 0.67513(18) 0.75114(9) 0.0196(5) Uani 1 1 d .
H19 H 0.6734 0.6416 0.7798 0.024 Uiso 1 1 calc R
C20 C 0.69397(17) 0.63519(17) 0.70072(9) 0.0173(5) Uani 1 1 d .
C21 C 0.89069(18) 0.81306(18) 0.62841(9) 0.0200(5) Uani 1 1 d .
C22 C 0.87682(19) 0.91162(18) 0.60716(9) 0.0236(6) Uani 1 1 d .
C23 C 0.9573(2) 0.9508(2) 0.57464(10) 0.0302(6) Uani 1 1 d .
H23 H 0.9478 1.0167 0.5595 0.036 Uiso 1 1 calc R
C24 C 1.0500(2) 0.8961(2) 0.56414(10) 0.0330(7) Uani 1 1 d .
H24 H 1.1038 0.9243 0.5420 0.040 Uiso 1 1 calc R
C25 C 1.0644(2) 0.8003(2) 0.58574(10) 0.0300(6) Uani 1 1 d .
H25 H 1.1287 0.7632 0.5785 0.036 Uiso 1 1 calc R
C26 C 0.98632(19) 0.75676(18) 0.61808(9) 0.0230(6) Uani 1 1 d .
C27 C 0.7800(2) 0.97866(18) 0.61932(10) 0.0293(6) Uani 1 1 d .
H27 H 0.7276 0.9368 0.6400 0.035 Uiso 1 1 calc R
C28 C 0.8148(2) 1.0706(2) 0.65322(11) 0.0427(8) Uani 1 1 d .
H28A H 0.8450 1.0459 0.6866 0.064 Uiso 1 1 calc GR
H28B H 0.7517 1.1140 0.6600 0.064 Uiso 1 1 calc GR
H28C H 0.8698 1.1104 0.6347 0.064 Uiso 1 1 calc GR
C29 C 0.7214(2) 1.0153(2) 0.56931(11) 0.0418(8) Uani 1 1 d .
H29A H 0.7677 1.0640 0.5507 0.063 Uiso 1 1 calc GR
H29B H 0.6533 1.0489 0.5787 0.063 Uiso 1 1 calc GR
H29C H 0.7060 0.9564 0.5466 0.063 Uiso 1 1 calc GR
C30 C 1.01014(19) 0.65323(19) 0.64311(9) 0.0241(6) Uani 1 1 d .
H30 H 0.9388 0.6192 0.6495 0.029 Uiso 1 1 calc R
C31 C 1.0672(2) 0.6654(2) 0.69661(10) 0.0365(7) Uani 1 1 d .
H31A H 1.1379 0.6983 0.6918 0.055 Uiso 1 1 calc GR
H31B H 1.0776 0.5978 0.7126 0.055 Uiso 1 1 calc GR
H31C H 1.0225 0.7079 0.7195 0.055 Uiso 1 1 calc GR
C32 C 1.0760(2) 0.5816(2) 0.60852(11) 0.0336(7) Uani 1 1 d .
H32A H 1.0416 0.5768 0.5738 0.050 Uiso 1 1 calc GR
H32B H 1.0790 0.5134 0.6245 0.050 Uiso 1 1 calc GR
H32C H 1.1498 0.6085 0.6050 0.050 Uiso 1 1 calc GR
C33 C 0.64502(18) 0.52942(17) 0.69618(8) 0.0178(5) Uani 1 1 d .
C34 C 0.53405(19) 0.51214(18) 0.68688(9) 0.0211(6) Uani 1 1 d .
C35 C 0.4963(2) 0.41213(19) 0.68412(9) 0.0255(6) Uani 1 1 d .
H35 H 0.4217 0.4000 0.6769 0.031 Uiso 1 1 calc R
C36 C 0.5652(2) 0.32978(19) 0.69165(9) 0.0276(6) Uani 1 1 d .
H36 H 0.5382 0.2618 0.6892 0.033 Uiso 1 1 calc R
C37 C 0.6734(2) 0.34707(19) 0.70279(9) 0.0256(6) Uani 1 1 d .
H37 H 0.7201 0.2902 0.7086 0.031 Uiso 1 1 calc R
C38 C 0.71575(19) 0.44544(18) 0.70576(9) 0.0216(6) Uani 1 1 d .
C39 C 0.45343(19) 0.59969(19) 0.68327(9) 0.0243(6) Uani 1 1 d .
H39 H 0.4947 0.6651 0.6878 0.029 Uiso 1 1 calc R
C40 C 0.3712(2) 0.5926(2) 0.72812(11) 0.0370(7) Uani 1 1 d .
H40A H 0.3278 0.5302 0.7240 0.056 Uiso 1 1 calc GR
H40B H 0.3234 0.6525 0.7271 0.056 Uiso 1 1 calc GR
H40C H 0.4101 0.5905 0.7618 0.056 Uiso 1 1 calc GR
C41 C 0.3943(2) 0.6048(2) 0.63040(10) 0.0306(6) Uani 1 1 d .
H41A H 0.4474 0.6108 0.6023 0.046 Uiso 1 1 calc GR
H41B H 0.3461 0.6645 0.6297 0.046 Uiso 1 1 calc GR
H41C H 0.3514 0.5423 0.6253 0.046 Uiso 1 1 calc GR
C42 C 0.83533(19) 0.45985(19) 0.72002(9) 0.0254(6) Uani 1 1 d .
H42 H 0.8559 0.5310 0.7095 0.030 Uiso 1 1 calc R
C43 C 0.8541(2) 0.4512(2) 0.77926(10) 0.0346(7) Uani 1 1 d .
H43A H 0.8143 0.5057 0.7971 0.052 Uiso 1 1 calc GR
H43B H 0.9318 0.4579 0.7872 0.052 Uiso 1 1 calc GR
H43C H 0.8284 0.3844 0.7915 0.052 Uiso 1 1 calc GR
C44 C 0.9104(2) 0.3859(2) 0.69077(10) 0.0326(7) Uani 1 1 d .
H44A H 0.8958 0.3155 0.7020 0.049 Uiso 1 1 calc GR
H44B H 0.9862 0.4032 0.6987 0.049 Uiso 1 1 calc GR
H44C H 0.8971 0.3919 0.6530 0.049 Uiso 1 1 calc GR
C45 C 0.78042(19) 0.64162(19) 0.45720(9) 0.0250(6) Uani 1 1 d .
H45 H 0.7867 0.5656 0.4535 0.030 Uiso 1 1 calc R
C46 C 0.8951(2) 0.6862(2) 0.45275(10) 0.0315(7) Uani 1 1 d .
H46A H 0.9388 0.6655 0.4838 0.038 Uiso 1 1 calc R
H46B H 0.9303 0.6579 0.4212 0.038 Uiso 1 1 calc R
C47 C 0.8928(2) 0.8014(2) 0.44919(10) 0.0355(7) Uani 1 1 d .
H47A H 0.9678 0.8274 0.4456 0.043 Uiso 1 1 calc R
H47B H 0.8627 0.8299 0.4819 0.043 Uiso 1 1 calc R
C48 C 0.8243(2) 0.8372(2) 0.40258(10) 0.0371(7) Uani 1 1 d .
H48A H 0.8214 0.9130 0.4021 0.045 Uiso 1 1 calc R
H48B H 0.8579 0.8139 0.3696 0.045 Uiso 1 1 calc R
C49 C 0.7099(2) 0.7944(2) 0.40619(10) 0.0339(7) Uani 1 1 d .
H49A H 0.6732 0.8256 0.4366 0.041 Uiso 1 1 calc R
H49B H 0.6685 0.8135 0.3742 0.041 Uiso 1 1 calc R
C50 C 0.7091(2) 0.6797(2) 0.41201(9) 0.0287(6) Uani 1 1 d .
H50A H 0.7343 0.6484 0.3790 0.034 Uiso 1 1 calc R
H50B H 0.6336 0.6566 0.4177 0.034 Uiso 1 1 calc R
B1 B 0.7342(2) 0.6640(2) 0.51359(11) 0.0210(6) Uani 1 1 d .

loop_
_atom_site_aniso_label
_atom_site_aniso_U_11
_atom_site_aniso_U_22
_atom_site_aniso_U_33
_atom_site_aniso_U_23
_atom_site_aniso_U_13
_atom_site_aniso_U_12
N1 0.0218(11) 0.0175(11) 0.0109(10) -0.0018(8) -0.0012(8) 0.0012(9)
N2 0.0288(12) 0.0260(12) 0.0155(11) 0.0014(9) -0.0024(9) 0.0010(10)
C1 0.0167(12) 0.0219(13) 0.0146(12) -0.0036(10) 0.0004(10) 0.0024(10)
C2 0.0201(13) 0.0198(13) 0.0173(13) 0.0013(10) -0.0031(11) -0.0037(10)
C3 0.0241(13) 0.0205(13) 0.0181(13) 0.0017(10) -0.0012(11) 0.0009(11)
C4 0.0255(14) 0.0223(14) 0.0195(13) 0.0019(10) -0.0021(11) -0.0003(11)
C5 0.0369(16) 0.0284(15) 0.0182(14) -0.0031(11) 0.0012(12) 0.0078(13)
C6 0.0384(17) 0.0394(17) 0.0294(16) -0.0043(13) -0.0005(13) 0.0222(14)
C7 0.0418(17) 0.0459(18) 0.0259(16) -0.0041(13) -0.0092(13) 0.0204(15)
C8 0.0374(16) 0.0335(16) 0.0183(14) -0.0038(11) -0.0051(12) 0.0081(13)
C9 0.0243(14) 0.0202(13) 0.0137(13) 0.0000(10) 0.0012(11) 0.0020(11)
C10 0.0223(14) 0.0244(14) 0.0209(14) -0.0033(10) -0.0020(11) 0.0041(11)
C11 0.0311(15) 0.0262(15) 0.0271(15) -0.0061(11) -0.0005(12) 0.0068(12)
C12 0.0318(15) 0.0201(14) 0.0268(14) -0.0041(11) -0.0034(12) 0.0001(11)
C13 0.0278(15) 0.0281(15) 0.0256(15) -0.0033(11) -0.0007(12) -0.0062(12)
C14 0.0206(13) 0.0241(14) 0.0218(14) -0.0032(10) 0.0009(11) 0.0037(11)
C15 0.0165(12) 0.0200(13) 0.0112(12) -0.0018(10) -0.0007(10) 0.0049(10)
C16 0.0200(13) 0.0187(13) 0.0152(13) 0.0004(10) 0.0005(10) 0.0022(11)
C17 0.0219(13) 0.0183(13) 0.0182(13) -0.0027(10) -0.0043(11) -0.0021(10)
C18 0.0288(14) 0.0268(14) 0.0135(13) -0.0030(10) -0.0014(11) 0.0041(12)
C19 0.0223(13) 0.0237(14) 0.0130(12) 0.0018(10) 0.0019(10) 0.0048(11)
C20 0.0132(12) 0.0212(13) 0.0174(13) 0.0013(10) -0.0007(10) 0.0041(10)
C21 0.0206(13) 0.0233(14) 0.0161(13) -0.0043(10) -0.0015(10) -0.0074(11)
C22 0.0283(15) 0.0249(14) 0.0178(13) -0.0045(11) -0.0018(11) -0.0105(12)
C23 0.0408(17) 0.0262(15) 0.0236(15) 0.0013(12) 0.0015(13) -0.0124(13)
C24 0.0356(17) 0.0401(18) 0.0236(15) -0.0048(13) 0.0091(13) -0.0193(14)
C25 0.0266(15) 0.0390(17) 0.0245(15) -0.0093(12) 0.0065(12) -0.0073(13)
C26 0.0236(14) 0.0282(15) 0.0170(13) -0.0076(11) -0.0014(11) -0.0052(12)
C27 0.0368(16) 0.0204(14) 0.0308(16) 0.0031(11) 0.0038(13) -0.0043(12)
C28 0.061(2) 0.0239(16) 0.0433(18) -0.0040(13) 0.0075(16) -0.0032(14)
C29 0.0489(19) 0.0333(17) 0.0432(19) 0.0141(14) 0.0009(15) 0.0024(14)
C30 0.0199(13) 0.0309(15) 0.0216(14) -0.0063(11) -0.0013(11) 0.0003(11)
C31 0.0373(16) 0.0412(18) 0.0309(16) -0.0063(13) -0.0117(13) 0.0063(14)
C32 0.0238(15) 0.0368(17) 0.0400(17) -0.0109(13) 0.0011(13) -0.0007(12)
C33 0.0235(14) 0.0201(13) 0.0098(12) 0.0000(9) 0.0009(10) 0.0013(11)
C34 0.0258(14) 0.0265(15) 0.0111(12) -0.0007(10) 0.0017(11) -0.0024(11)
C35 0.0272(14) 0.0308(16) 0.0184(13) -0.0010(11) -0.0019(11) -0.0066(12)
C36 0.0404(17) 0.0219(15) 0.0204(14) 0.0022(11) 0.0018(12) -0.0062(13)
C37 0.0359(16) 0.0210(14) 0.0202(14) 0.0035(10) 0.0024(12) 0.0036(12)
C38 0.0279(14) 0.0253(14) 0.0119(12) 0.0028(10) 0.0030(11) 0.0010(12)
C39 0.0198(13) 0.0255(14) 0.0274(15) -0.0032(11) -0.0037(11) -0.0005(11)
C40 0.0305(16) 0.0422(18) 0.0385(17) -0.0076(13) 0.0049(13) 0.0032(13)
C41 0.0295(15) 0.0338(16) 0.0286(15) 0.0012(12) -0.0028(12) 0.0044(12)
C42 0.0255(15) 0.0283(15) 0.0223(14) 0.0049(11) -0.0028(11) 0.0063(11)
C43 0.0363(17) 0.0426(17) 0.0248(15) -0.0031(13) -0.0065(12) 0.0119(13)
C44 0.0331(16) 0.0409(17) 0.0237(15) 0.0031(12) -0.0033(12) 0.0131(13)
C45 0.0285(15) 0.0263(15) 0.0202(14) 0.0013(11) 0.0012(11) -0.0008(12)
C46 0.0304(15) 0.0433(18) 0.0207(14) 0.0030(12) 0.0023(12) -0.0007(13)
C47 0.0377(17) 0.0392(18) 0.0297(16) 0.0021(13) -0.0027(13) -0.0078(13)
C48 0.060(2) 0.0267(16) 0.0248(15) 0.0050(12) -0.0054(14) -0.0097(14)
C49 0.0413(17) 0.0412(18) 0.0192(14) 0.0037(12) -0.0050(12) 0.0069(14)
C50 0.0342(15) 0.0387(16) 0.0132(13) 0.0007(11) 0.0017(11) -0.0079(13)
B1 0.0224(16) 0.0203(15) 0.0204(15) -0.0019(12) -0.0012(12) -0.0055(12)

loop_
_atom_type_symbol
_atom_type_description
_atom_type_scat_dispersion_real
_atom_type_scat_dispersion_imag
_atom_type_scat_source
C C 0.0033 0.0016 'International Tables Vol C Tables 4.2.6.8 and 6.1.1.4'
H H 0.0000 0.0000 'International Tables Vol C Tables 4.2.6.8 and 6.1.1.4'
B B 0.0013 0.0007 'International Tables Vol C Tables 4.2.6.8 and 6.1.1.4'
N N 0.0061 0.0033 'International Tables Vol C Tables 4.2.6.8 and 6.1.1.4'

loop_
_geom_angle_atom_site_label_1
_geom_angle_atom_site_label_2
_geom_angle_atom_site_label_3
_geom_angle
C2 N1 C1 107.94(17)
C2 N1 C15 121.93(18)
C15 N1 C1 123.78(17)
C2 N2 B1 107.60(19)
N1 C1 H1 110.2
N1 C1 C9 112.75(17)
N1 C1 B1 100.22(18)
C9 C1 H1 110.2
C9 C1 B1 113.03(19)
B1 C1 H1 110.2
N1 C2 C3 125.1(2)
N2 C2 N1 116.5(2)
N2 C2 C3 118.2(2)
C4 C3 C2 127.2(2)
C8 C3 C2 114.9(2)
C8 C3 C4 117.9(2)
C3 C4 H4 119.9
C5 C4 C3 120.2(2)
C5 C4 H4 119.9
C4 C5 H5 119.6
C6 C5 C4 120.9(2)
C6 C5 H5 119.6
C5 C6 H6 120.1
C5 C6 C7 119.8(2)
C7 C6 H6 120.1
C6 C7 H7 120.2
C6 C7 C8 119.5(2)
C8 C7 H7 120.2
C3 C8 H8 119.2
C7 C8 C3 121.7(2)
C7 C8 H8 119.2
C1 C9 H9 107.6
C10 C9 C1 110.61(18)
C10 C9 H9 107.6
C10 C9 C14 110.56(18)
C14 C9 C1 112.51(18)
C14 C9 H9 107.6
C9 C10 H10A 109.2
C9 C10 H10B 109.2
H10A C10 H10B 107.9
C11 C10 C9 111.88(19)
C11 C10 H10A 109.2
C11 C10 H10B 109.2
C10 C11 H11A 109.4
C10 C11 H11B 109.4
C10 C11 C12 111.2(2)
H11A C11 H11B 108.0
C12 C11 H11A 109.4
C12 C11 H11B 109.4
C11 C12 H12A 109.4
C11 C12 H12B 109.4
H12A C12 H12B 108.0
C13 C12 C11 111.0(2)
C13 C12 H12A 109.4
C13 C12 H12B 109.4
C12 C13 H13A 109.4
C12 C13 H13B 109.4
C12 C13 C14 111.0(2)
H13A C13 H13B 108.0
C14 C13 H13A 109.4
C14 C13 H13B 109.4
C9 C14 H14A 109.2
C9 C14 H14B 109.2
C13 C14 C9 112.21(19)
C13 C14 H14A 109.2
C13 C14 H14B 109.2
H14A C14 H14B 107.9
C16 C15 N1 118.90(19)
C20 C15 N1 120.9(2)
C20 C15 C16 120.2(2)
C15 C16 C21 124.7(2)
C17 C16 C15 118.2(2)
C17 C16 C21 116.9(2)
C16 C17 H17 119.4
C18 C17 C16 121.1(2)
C18 C17 H17 119.4
C17 C18 H18 120.2
C17 C18 C19 119.5(2)
C19 C18 H18 120.2
C18 C19 H19 119.3
C18 C19 C20 121.4(2)
C20 C19 H19 119.3
C15 C20 C33 124.8(2)
C19 C20 C15 117.8(2)
C19 C20 C33 117.0(2)
C22 C21 C16 121.7(2)
C22 C21 C26 120.1(2)
C26 C21 C16 117.7(2)
C21 C22 C27 122.9(2)
C23 C22 C21 118.7(2)
C23 C22 C27 118.4(2)
C22 C23 H23 119.3
C24 C23 C22 121.5(2)
C24 C23 H23 119.3
C23 C24 H24 120.1
C23 C24 C25 119.8(2)
C25 C24 H24 120.1
C24 C25 H25 119.3
C24 C25 C26 121.3(2)
C26 C25 H25 119.3
C21 C26 C30 122.7(2)
C25 C26 C21 118.6(2)
C25 C26 C30 118.6(2)
C22 C27 H27 107.9
C22 C27 C28 110.5(2)
C22 C27 C29 112.0(2)
C28 C27 H27 107.9
C29 C27 H27 107.9
C29 C27 C28 110.5(2)
C27 C28 H28A 109.5
C27 C28 H28B 109.5
C27 C28 H28C 109.5
H28A C28 H28B 109.5
H28A C28 H28C 109.5
H28B C28 H28C 109.5
C27 C29 H29A 109.5
C27 C29 H29B 109.5
C27 C29 H29C 109.5
H29A C29 H29B 109.5
H29A C29 H29C 109.5
H29B C29 H29C 109.5
C26 C30 H30 107.2
C26 C30 C31 111.4(2)
C26 C30 C32 113.8(2)
C31 C30 H30 107.2
C32 C30 H30 107.2
C32 C30 C31 109.6(2)
C30 C31 H31A 109.5
C30 C31 H31B 109.5
C30 C31 H31C 109.5
H31A C31 H31B 109.5
H31A C31 H31C 109.5
H31B C31 H31C 109.5
C30 C32 H32A 109.5
C30 C32 H32B 109.5
C30 C32 H32C 109.5
H32A C32 H32B 109.5
H32A C32 H32C 109.5
H32B C32 H32C 109.5
C34 C33 C20 123.2(2)
C34 C33 C38 120.0(2)
C38 C33 C20 116.6(2)
C33 C34 C39 121.7(2)
C35 C34 C33 119.0(2)
C35 C34 C39 119.1(2)
C34 C35 H35 119.3
C36 C35 C34 121.3(2)
C36 C35 H35 119.3
C35 C36 H36 120.2
C37 C36 C35 119.5(2)
C37 C36 H36 120.2
C36 C37 H37 119.2
C36 C37 C38 121.7(2)
C38 C37 H37 119.2
C33 C38 C42 122.4(2)
C37 C38 C33 118.4(2)
C37 C38 C42 119.3(2)
C34 C39 H39 107.7
C34 C39 C40 110.2(2)
C34 C39 C41 113.11(19)
C40 C39 H39 107.7
C41 C39 H39 107.7
C41 C39 C40 110.3(2)
C39 C40 H40A 109.5
C39 C40 H40B 109.5
C39 C40 H40C 109.5
H40A C40 H40B 109.5
H40A C40 H40C 109.5
H40B C40 H40C 109.5
C39 C41 H41A 109.5
C39 C41 H41B 109.5
C39 C41 H41C 109.5
H41A C41 H41B 109.5
H41A C41 H41C 109.5
H41B C41 H41C 109.5
C38 C42 H42 107.3
C38 C42 C43 111.2(2)
C38 C42 C44 113.1(2)
C43 C42 H42 107.3
C43 C42 C44 110.3(2)
C44 C42 H42 107.3
C42 C43 H43A 109.5
C42 C43 H43B 109.5
C42 C43 H43C 109.5
H43A C43 H43B 109.5
H43A C43 H43C 109.5
H43B C43 H43C 109.5
C42 C44 H44A 109.5
C42 C44 H44B 109.5
C42 C44 H44C 109.5
H44A C44 H44B 109.5
H44A C44 H44C 109.5
H44B C44 H44C 109.5
C46 C45 H45 107.3
C46 C45 B1 109.8(2)
C50 C45 H45 107.3
C50 C45 C46 110.2(2)
C50 C45 B1 114.6(2)
B1 C45 H45 107.3
C45 C46 H46A 109.3
C45 C46 H46B 109.3
H46A C46 H46B 108.0
C47 C46 C45 111.5(2)
C47 C46 H46A 109.3
C47 C46 H46B 109.3
C46 C47 H47A 109.4
C46 C47 H47B 109.4
C46 C47 C48 111.3(2)
H47A C47 H47B 108.0
C48 C47 H47A 109.4
C48 C47 H47B 109.4
C47 C48 H48A 109.6
C47 C48 H48B 109.6
H48A C48 H48B 108.1
C49 C48 C47 110.3(2)
C49 C48 H48A 109.6
C49 C48 H48B 109.6
C48 C49 H49A 109.1
C48 C49 H49B 109.1
H49A C49 H49B 107.9
C50 C49 C48 112.3(2)
C50 C49 H49A 109.1
C50 C49 H49B 109.1
C45 C50 H50A 108.9
C45 C50 H50B 108.9
C49 C50 C45 113.2(2)
C49 C50 H50A 108.9
C49 C50 H50B 108.9
H50A C50 H50B 107.7
N2 B1 C1 107.4(2)
N2 B1 C45 125.5(2)
C45 B1 C1 127.1(2)

loop_
_geom_bond_atom_site_label_1
_geom_bond_atom_site_label_2
_geom_bond_distance
N1 C1 1.493(3)
N1 C2 1.386(3)
N1 C15 1.447(3)
N2 C2 1.315(3)
N2 B1 1.434(3)
C1 H1 1.0000
C1 C9 1.549(3)
C1 B1 1.596(3)
C2 C3 1.507(3)
C3 C4 1.402(3)
C3 C8 1.395(3)
C4 H4 0.9500
C4 C5 1.383(3)
C5 H5 0.9500
C5 C6 1.382(3)
C6 H6 0.9500
C6 C7 1.382(4)
C7 H7 0.9500
C7 C8 1.384(3)
C8 H8 0.9500
C9 H9 1.0000
C9 C10 1.531(3)
C9 C14 1.533(3)
C10 H10A 0.9900
C10 H10B 0.9900
C10 C11 1.524(3)
C11 H11A 0.9900
C11 H11B 0.9900
C11 C12 1.525(3)
C12 H12A 0.9900
C12 H12B 0.9900
C12 C13 1.515(3)
C13 H13A 0.9900
C13 H13B 0.9900
C13 C14 1.529(3)
C14 H14A 0.9900
C14 H14B 0.9900
C15 C16 1.411(3)
C15 C20 1.410(3)
C16 C17 1.396(3)
C16 C21 1.512(3)
C17 H17 0.9500
C17 C18 1.380(3)
C18 H18 0.9500
C18 C19 1.385(3)
C19 H19 0.9500
C19 C20 1.396(3)
C20 C33 1.511(3)
C21 C22 1.406(3)
C21 C26 1.417(3)
C22 C23 1.397(3)
C22 C27 1.515(3)
C23 H23 0.9500
C23 C24 1.376(4)
C24 H24 0.9500
C24 C25 1.377(4)
C25 H25 0.9500
C25 C26 1.396(3)
C26 C30 1.522(3)
C27 H27 1.0000
C27 C28 1.537(4)
C27 C29 1.536(4)
C28 H28A 0.9800
C28 H28B 0.9800
C28 H28C 0.9800
C29 H29A 0.9800
C29 H29B 0.9800
C29 H29C 0.9800
C30 H30 1.0000
C30 C31 1.537(3)
C30 C32 1.526(3)
C31 H31A 0.9800
C31 H31B 0.9800
C31 H31C 0.9800
C32 H32A 0.9800
C32 H32B 0.9800
C32 H32C 0.9800
C33 C34 1.404(3)
C33 C38 1.420(3)
C34 C35 1.388(3)
C34 C39 1.517(3)
C35 H35 0.9500
C35 C36 1.382(3)
C36 H36 0.9500
C36 C37 1.380(3)
C37 H37 0.9500
C37 C38 1.388(3)
C38 C42 1.526(3)
C39 H39 1.0000
C39 C40 1.540(3)
C39 C41 1.528(3)
C40 H40A 0.9800
C40 H40B 0.9800
C40 H40C 0.9800
C41 H41A 0.9800
C41 H41B 0.9800
C41 H41C 0.9800
C42 H42 1.0000
C42 C43 1.531(3)
C42 C44 1.536(3)
C43 H43A 0.9800
C43 H43B 0.9800
C43 H43C 0.9800
C44 H44A 0.9800
C44 H44B 0.9800
C44 H44C 0.9800
C45 H45 1.0000
C45 C46 1.534(3)
C45 C50 1.526(3)
C45 B1 1.581(4)
C46 H46A 0.9900
C46 H46B 0.9900
C46 C47 1.506(4)
C47 H47A 0.9900
C47 H47B 0.9900
C47 C48 1.525(4)
C48 H48A 0.9900
C48 H48B 0.9900
C48 C49 1.521(4)
C49 H49A 0.9900
C49 H49B 0.9900
C49 C50 1.505(4)
C50 H50A 0.9900
C50 H50B 0.9900
